data_4516562
loop_
_publ_author_name
'Wardana, Fendi Y.'
'Ng, Seik-Weng'
'Wibowo, Arief C.'

_publ_section_title
;
 The Lead Coordination Polymers Containing Pyrazine-2,3-Dicarboxylic Acid:
 Rapid Structural Transformations and Cation Exchange
;
_journal_issue 12
_journal_name_full 'Crystal Growth &amp; Design'
_journal_page_first 5930
_journal_paper_doi 10.1021/acs.cgd.5b01392
_journal_volume 15
_journal_year 2015
_chemical_formula_moiety 'Pb2.67 (H2 O)0.67 (C6 H2 N2 O4)2.67, Co0.33 (H2 O)0.33 (C6 H2 N2 O4)0.33'
_chemical_formula_sum 'C18 H8 Co0.33 N6 O13 Pb2.67'
_chemical_formula_weight 1088.47
_space_group_IT_number 14
_space_group_name_Hall '-P 2yn'
_space_group_name_H-M_alt 'P 1 21/n 1'
_symmetry_cell_setting monoclinic
_symmetry_space_group_name_Hall '-P 2yn'
_symmetry_space_group_name_H-M 'P 1 21/n 1'
_atom_sites_solution_hydrogens geom
_atom_sites_solution_primary direct
_atom_sites_solution_secondary difmap
_audit_creation_method SHELXL-97
_cell_angle_alpha 90.00
_cell_angle_beta 91.593(5)
_cell_angle_gamma 90.00
_cell_formula_units_Z 4
_cell_length_a 10.9665(7)
_cell_length_b 8.1909(4)
_cell_length_c 25.0237(14)
_cell_measurement_reflns_used 3137
_cell_measurement_temperature 100(2)
_cell_measurement_theta_max 27.5710
_cell_measurement_theta_min 3.1640
_cell_volume 2246.9(2)
_computing_structure_refinement 'SHELXL-97 (Sheldrick, 2008)'
_computing_structure_solution 'SHELXS-97 (Sheldrick, 2008)'
_diffrn_ambient_temperature 100(2)
_diffrn_detector_area_resol_mean 10.4041
_diffrn_measured_fraction_theta_full 0.996
_diffrn_measured_fraction_theta_max 0.996
_diffrn_measurement_device_type 'Agilent SuperNova diffractometer'
_diffrn_measurement_method w-scan
_diffrn_radiation_monochromator graphite
_diffrn_radiation_source 'fine-focus sealed tube'
_diffrn_radiation_type MoK\a
_diffrn_radiation_wavelength 0.71073
_diffrn_reflns_av_R_equivalents 0.0578
_diffrn_reflns_av_sigmaI/netI 0.0778
_diffrn_reflns_limit_h_max 10
_diffrn_reflns_limit_h_min -14
_diffrn_reflns_limit_k_max 7
_diffrn_reflns_limit_k_min -10
_diffrn_reflns_limit_l_max 32
_diffrn_reflns_limit_l_min -32
_diffrn_reflns_number 13586
_diffrn_reflns_theta_full 27.59
_diffrn_reflns_theta_max 27.59
_diffrn_reflns_theta_min 2.97
_exptl_absorpt_coefficient_mu 20.264
_exptl_absorpt_correction_T_max 0.701
_exptl_absorpt_correction_T_min 0.368
_exptl_absorpt_correction_type gaussian
_exptl_absorpt_process_details 'CrysAlisPRO (Agilent, 2014)'
_exptl_crystal_colour colorless
_exptl_crystal_density_diffrn 3.218
_exptl_crystal_density_method 'not measured'
_exptl_crystal_description prism
_exptl_crystal_F_000 1959
_exptl_crystal_size_max 0.08
_exptl_crystal_size_mid 0.04
_exptl_crystal_size_min 0.02
_refine_diff_density_max 3.684
_refine_diff_density_min -1.741
_refine_diff_density_rms 0.335
_refine_ls_extinction_method none
_refine_ls_goodness_of_fit_ref 1.166
_refine_ls_hydrogen_treatment constr
_refine_ls_matrix_type full
_refine_ls_number_parameters 373
_refine_ls_number_reflns 5194
_refine_ls_number_restraints 228
_refine_ls_restrained_S_all 1.150
_refine_ls_R_factor_all 0.0756
_refine_ls_R_factor_gt 0.0548
_refine_ls_shift/su_max 0.001
_refine_ls_shift/su_mean 0.001
_refine_ls_structure_factor_coef Fsqd
_refine_ls_weighting_details 'calc w=1/[\s^2^(Fo^2^)+(0.0212P)^2^+32.0085P] where P=(Fo^2^+2Fc^2^)/3'
_refine_ls_weighting_scheme calc
_refine_ls_wR_factor_gt 0.1002
_refine_ls_wR_factor_ref 0.1073
_reflns_number_gt 4182
_reflns_number_total 5194
_reflns_threshold_expression I>2\s(I)
_cod_data_source_file cg5b01392_si_004.cif
_cod_data_source_block a
_cod_original_sg_symbol_H-M 'P 21/n'
_cod_database_code 4516562

loop_
_symmetry_equiv_pos_as_xyz
'x, y, z'
'-x+1/2, y+1/2, -z+1/2'
'-x, -y, -z'
'x-1/2, -y-1/2, z-1/2'

loop_
_atom_site_label
_atom_site_type_symbol
_atom_site_fract_x
_atom_site_fract_y
_atom_site_fract_z
_atom_site_U_iso_or_equiv
_atom_site_adp_type
_atom_site_occupancy
_atom_site_symmetry_multiplicity
_atom_site_calc_flag
_atom_site_refinement_flags
_atom_site_disorder_assembly
_atom_site_disorder_group
Pb1 Pb 0.60279(7) 0.35633(11) 0.12763(3) 0.01680(17) Uani 0.67 1 d P . 1
Pb2 Pb 0.04833(5) 1.40631(6) 0.083946(17) 0.01812(13) Uani 1 1 d . . .
Pb3 Pb 0.23074(4) 0.43285(6) 0.225190(17) 0.01510(12) Uani 1 1 d . . .
Co1' Co 0.5806(5) 0.4501(8) 0.1143(2) 0.0214(12) Uani 0.33 1 d P . 2
O1 O 0.4545(8) 0.4691(11) 0.1859(3) 0.025(2) Uani 1 1 d U . .
O2 O 0.4022(8) 0.6420(11) 0.2503(3) 0.023(2) Uani 1 1 d U . .
O3 O 0.6000(9) 0.7713(13) 0.3461(4) 0.035(3) Uani 1 1 d U . .
O4 O 0.5072(9) 0.9537(12) 0.2936(4) 0.034(2) Uani 1 1 d U . .
O5 O 0.4375(9) 0.2767(14) 0.0719(4) 0.039(3) Uani 1 1 d U . .
O6 O 0.2527(8) 0.3193(11) 0.0343(3) 0.024(2) Uani 1 1 d U . .
O7 O 0.2358(9) 0.5350(12) -0.0644(3) 0.030(2) Uani 1 1 d U . .
O8 O 0.1044(9) 0.6192(12) -0.0051(4) 0.030(2) Uani 1 1 d U . .
O9 O 0.2064(8) 0.6077(10) 0.1420(3) 0.0183(19) Uani 1 1 d U . .
O10 O 0.1357(8) 0.7518(11) 0.2107(3) 0.021(2) Uani 1 1 d U . .
O11 O 0.1935(8) 1.2495(10) 0.1453(3) 0.0199(19) Uani 1 1 d U . .
O12 O 0.2832(8) 1.0130(11) 0.1681(3) 0.021(2) Uani 1 1 d U . .
N1 N 0.6695(10) 0.6218(13) 0.1740(4) 0.020(2) Uani 1 1 d U . .
N2 N 0.7638(12) 0.8241(18) 0.2540(5) 0.042(3) Uani 1 1 d U . .
N3 N 0.4835(10) 0.5990(16) 0.0743(4) 0.030(3) Uani 1 1 d U . .
N4 N 0.3306(11) 0.8129(16) 0.0163(4) 0.034(3) Uani 1 1 d U . .
N5 N -0.0049(9) 0.7585(13) 0.0941(4) 0.019(2) Uani 1 1 d U . .
N6 N 0.0317(10) 1.0931(12) 0.0798(4) 0.018(2) Uani 1 1 d U . .
C1 C 0.4744(12) 0.5894(15) 0.2180(5) 0.018(3) Uani 1 1 d U . .
C2 C 0.6005(12) 0.6647(16) 0.2155(5) 0.022(3) Uani 1 1 d U . .
C3 C 0.6462(13) 0.7718(18) 0.2547(5) 0.026(3) Uani 1 1 d U . .
C4 C 0.5751(13) 0.8363(19) 0.3018(6) 0.028(3) Uani 1 1 d U . .
C5 C 0.7835(12) 0.6817(16) 0.1726(5) 0.023(3) Uani 1 1 d U . .
H5 H 0.8342 0.6559 0.1436 0.027 Uiso 1 1 calc R . .
C6 C 0.8264(14) 0.7810(19) 0.2135(6) 0.034(4) Uani 1 1 d U . .
H6 H 0.9077 0.8203 0.2116 0.041 Uiso 1 1 calc R . .
C7 C 0.3578(13) 0.3669(17) 0.0505(5) 0.025(3) Uani 1 1 d U . .
C8 C 0.3837(13) 0.5476(18) 0.0465(5) 0.027(3) Uani 1 1 d U . .
C9 C 0.3129(12) 0.6564(17) 0.0159(4) 0.021(3) Uani 1 1 d U . .
C10 C 0.2105(14) 0.5943(17) -0.0212(5) 0.027(3) Uani 1 1 d U . .
C11 C 0.5015(14) 0.764(2) 0.0746(5) 0.038(4) Uani 1 1 d U . .
H11 H 0.5696 0.8072 0.0942 0.045 Uiso 1 1 calc R . .
C12 C 0.4235(15) 0.870(2) 0.0473(6) 0.043(4) Uani 1 1 d U . .
H12 H 0.4356 0.9843 0.0506 0.052 Uiso 1 1 calc R . .
C13 C 0.1509(10) 0.7271(15) 0.1624(4) 0.013(2) Uani 1 1 d U . .
C14 C 0.0821(11) 0.8394(15) 0.1215(4) 0.015(3) Uani 1 1 d U . .
C15 C 0.1026(11) 1.0045(15) 0.1143(4) 0.016(3) Uani 1 1 d U . .
C16 C 0.2003(12) 1.0929(16) 0.1443(4) 0.018(3) Uani 1 1 d U . .
C17 C -0.0760(12) 0.8440(16) 0.0605(5) 0.020(3) Uani 1 1 d U . .
H17 H -0.1403 0.7905 0.0413 0.024 Uiso 1 1 calc R . .
C18 C -0.0578(13) 1.0095(17) 0.0532(5) 0.026(3) Uani 1 1 d U . .
H18 H -0.1099 1.0666 0.0287 0.032 Uiso 1 1 calc R . .
O1w O 0.5252(11) 0.0709(16) 0.1843(5) 0.019(3) Uani 0.67 1 d PU A 1
H1w1 H 0.5320 0.0403 0.2163 0.028 Uiso 0.67 1 d PR A 1
H1w2 H 0.4520 0.0586 0.1742 0.028 Uiso 0.67 1 d PR A 1
O1w' O 0.663(2) 0.246(3) 0.1356(10) 0.019(3) Uani 0.33 1 d PU B 2
H1w3 H 0.7241 0.2275 0.1168 0.028 Uiso 0.33 1 d PR B 2
H1w4 H 0.6879 0.2567 0.1675 0.028 Uiso 0.33 1 d PR B 2

loop_
_atom_site_aniso_label
_atom_site_aniso_U_11
_atom_site_aniso_U_22
_atom_site_aniso_U_33
_atom_site_aniso_U_23
_atom_site_aniso_U_13
_atom_site_aniso_U_12
Pb1 0.0162(4) 0.0163(4) 0.0179(3) -0.0033(3) 0.0008(3) -0.0018(3)
Pb2 0.0231(3) 0.0123(2) 0.0187(2) 0.00122(19) -0.00551(18) -0.0008(2)
Pb3 0.0170(2) 0.0116(2) 0.0165(2) 0.00178(18) -0.00347(17) -0.00068(19)
Co1' 0.017(3) 0.020(3) 0.027(3) -0.001(3) 0.003(2) -0.004(3)
O1 0.022(5) 0.020(5) 0.034(4) -0.002(4) 0.002(4) -0.001(4)
O2 0.021(5) 0.025(5) 0.022(4) -0.001(4) 0.003(3) 0.006(4)
O3 0.030(5) 0.045(6) 0.031(5) -0.011(4) -0.001(4) -0.006(5)
O4 0.028(5) 0.025(5) 0.050(5) -0.014(4) 0.000(4) -0.003(4)
O5 0.037(5) 0.046(6) 0.032(5) 0.003(4) -0.008(4) 0.007(5)
O6 0.033(5) 0.015(4) 0.022(4) 0.002(4) -0.007(4) 0.003(4)
O7 0.045(5) 0.028(5) 0.018(4) 0.006(4) -0.012(4) -0.011(4)
O8 0.031(5) 0.024(5) 0.033(5) -0.001(4) -0.009(4) -0.001(4)
O9 0.020(4) 0.016(4) 0.019(4) 0.002(3) 0.000(3) 0.004(4)
O10 0.025(5) 0.019(4) 0.020(4) 0.001(4) -0.005(3) -0.003(4)
O11 0.032(5) 0.010(4) 0.017(4) 0.003(3) -0.006(3) 0.003(4)
O12 0.019(4) 0.014(4) 0.031(4) 0.009(4) -0.002(4) 0.001(4)
N1 0.024(5) 0.012(5) 0.024(5) 0.005(4) -0.001(4) 0.001(4)
N2 0.028(6) 0.052(7) 0.046(6) -0.013(6) 0.001(5) -0.003(6)
N3 0.024(6) 0.049(7) 0.018(5) -0.007(5) -0.002(4) -0.014(5)
N4 0.036(6) 0.033(6) 0.031(5) -0.002(5) -0.010(5) -0.009(5)
N5 0.016(5) 0.020(5) 0.022(5) 0.002(4) 0.000(4) 0.001(4)
N6 0.023(5) 0.009(5) 0.022(4) -0.002(4) -0.003(4) 0.002(4)
C1 0.019(6) 0.014(5) 0.020(5) 0.007(5) -0.009(5) -0.001(5)
C2 0.021(6) 0.017(6) 0.027(6) 0.007(5) 0.001(5) 0.002(5)
C3 0.022(6) 0.029(7) 0.028(6) 0.004(5) 0.003(5) 0.002(6)
C4 0.020(6) 0.029(7) 0.034(6) -0.006(5) -0.001(5) -0.008(6)
C5 0.021(6) 0.020(6) 0.028(6) 0.007(5) 0.006(5) 0.004(5)
C6 0.031(7) 0.036(7) 0.038(6) -0.007(6) 0.011(6) 0.000(6)
C7 0.029(7) 0.027(6) 0.019(5) -0.005(5) -0.009(5) 0.010(6)
C8 0.029(6) 0.034(7) 0.019(5) -0.001(5) -0.001(5) -0.005(6)
C9 0.025(6) 0.028(6) 0.009(5) 0.000(5) 0.001(4) -0.010(5)
C10 0.036(7) 0.020(6) 0.025(6) 0.012(5) -0.010(5) -0.003(6)
C11 0.033(7) 0.052(8) 0.028(6) -0.005(6) -0.007(5) -0.008(6)
C12 0.048(8) 0.037(7) 0.045(7) -0.007(6) 0.008(6) -0.021(7)
C13 0.007(5) 0.014(5) 0.017(5) -0.001(4) -0.005(4) 0.000(4)
C14 0.011(5) 0.011(5) 0.021(5) 0.007(4) 0.004(4) 0.000(5)
C15 0.019(6) 0.011(5) 0.017(5) 0.002(4) 0.001(4) -0.003(5)
C16 0.020(6) 0.017(6) 0.017(5) -0.010(5) 0.002(4) -0.002(5)
C17 0.019(6) 0.019(6) 0.023(5) 0.006(5) -0.007(5) -0.004(5)
C18 0.028(6) 0.022(6) 0.028(6) -0.001(5) -0.014(5) 0.002(5)
O1w 0.008(5) 0.021(5) 0.028(5) -0.003(4) 0.002(4) -0.007(4)
O1w' 0.008(5) 0.021(5) 0.028(5) -0.003(4) 0.002(4) -0.007(4)

loop_
_atom_type_symbol
_atom_type_description
_atom_type_scat_dispersion_real
_atom_type_scat_dispersion_imag
_atom_type_scat_source
C C 0.0033 0.0016 'International Tables Vol C Tables 4.2.6.8 and 6.1.1.4'
H H 0.0000 0.0000 'International Tables Vol C Tables 4.2.6.8 and 6.1.1.4'
N N 0.0061 0.0033 'International Tables Vol C Tables 4.2.6.8 and 6.1.1.4'
O O 0.0106 0.0060 'International Tables Vol C Tables 4.2.6.8 and 6.1.1.4'
Co Co 0.3494 0.9721 'International Tables Vol C Tables 4.2.6.8 and 6.1.1.4'
Pb Pb -3.3944 10.1111 'International Tables Vol C Tables 4.2.6.8 and 6.1.1.4'

loop_
_geom_angle_atom_site_label_1
_geom_angle_atom_site_label_2
_geom_angle_atom_site_label_3
_geom_angle
_geom_angle_site_symmetry_1
_geom_angle_site_symmetry_3
O5 Pb1 O1 86.7(3) . .
O5 Pb1 N1 135.3(4) . .
O1 Pb1 N1 65.7(3) . .
O5 Pb1 O7 105.4(3) . 3_665
O1 Pb1 O7 137.1(3) . 3_665
N1 Pb1 O7 78.0(3) . 3_665
O5 Pb1 N3 63.7(4) . .
O1 Pb1 N3 72.0(3) . .
N1 Pb1 N3 74.3(3) . .
O7 Pb1 N3 76.9(3) 3_665 .
O5 Pb1 O1w 80.4(3) . .
O1 Pb1 O1w 78.4(3) . .
N1 Pb1 O1w 123.5(3) . .
O7 Pb1 O1w 143.6(3) 3_665 .
N3 Pb1 O1w 133.9(3) . .
O11 Pb2 O8 144.4(3) . 3_575
O11 Pb2 N6 64.0(3) . .
O8 Pb2 N6 81.0(3) 3_575 .
O11 Pb2 O3 77.1(3) . 2
O8 Pb2 O3 94.2(3) 3_575 2
N6 Pb2 O3 64.4(3) . 2
O11 Pb2 O6 68.2(3) . 1_565
O8 Pb2 O6 99.1(3) 3_575 1_565
N6 Pb2 O6 77.1(3) . 1_565
O3 Pb2 O6 136.6(3) 2 1_565
O11 Pb2 O9 67.1(3) . 1_565
O8 Pb2 O9 146.9(3) 3_575 1_565
N6 Pb2 O9 131.0(3) . 1_565
O3 Pb2 O9 106.7(3) 2 1_565
O6 Pb2 O9 83.3(3) 1_565 1_565
O11 Pb2 O8 128.8(3) . 1_565
O8 Pb2 O8 66.8(3) 3_575 1_565
N6 Pb2 O8 125.7(3) . 1_565
O3 Pb2 O8 154.0(3) 2 1_565
O6 Pb2 O8 66.9(3) 1_565 1_565
O9 Pb2 O8 84.4(2) 1_565 1_565
O11 Pb2 N5 124.5(3) . 1_565
O8 Pb2 N5 91.1(3) 3_575 1_565
N6 Pb2 N5 164.2(3) . 1_565
O3 Pb2 N5 102.9(3) 2 1_565
O6 Pb2 N5 117.9(3) 1_565 1_565
O9 Pb2 N5 59.8(3) 1_565 1_565
O8 Pb2 N5 61.8(3) 1_565 1_565
O11 Pb3 O9 71.0(3) 1_545 .
O11 Pb3 O10 103.0(3) 1_545 2_545
O9 Pb3 O10 150.7(3) . 2_545
O11 Pb3 O2 133.0(3) 1_545 .
O9 Pb3 O2 83.4(3) . .
O10 Pb3 O2 80.6(3) 2_545 .
O11 Pb3 O4 76.1(3) 1_545 2_545
O9 Pb3 O4 74.7(3) . 2_545
O10 Pb3 O4 132.9(3) 2_545 2_545
O2 Pb3 O4 134.6(3) . 2_545
O11 Pb3 O1 84.5(3) 1_545 .
O9 Pb3 O1 73.3(3) . .
O10 Pb3 O1 77.6(3) 2_545 .
O2 Pb3 O1 49.9(3) . .
O4 Pb3 O1 146.6(3) 2_545 .
O11 Pb3 O12 153.7(3) 1_545 2_545
O9 Pb3 O12 130.8(3) . 2_545
O10 Pb3 O12 65.4(3) 2_545 2_545
O2 Pb3 O12 70.7(3) . 2_545
O4 Pb3 O12 94.4(3) 2_545 2_545
O1 Pb3 O12 113.8(3) . 2_545
N3 Co1' O1w' 160.2(8) . .
N3 Co1' N1 100.1(5) . .
O1w' Co1' N1 99.4(8) . .
N3 Co1' O1 91.5(5) . .
O1w' Co1' O1 97.4(8) . .
N1 Co1' O1 72.5(4) . .
N3 Co1' O5 77.9(5) . .
O1w' Co1' O5 84.6(8) . .
N1 Co1' O5 161.5(5) . .
O1 Co1' O5 89.1(4) . .
N3 Co1' O7 99.2(5) . 3_665
O1w' Co1' O7 78.3(8) . 3_665
N1 Co1' O7 87.7(4) . 3_665
O1 Co1' O7 158.9(4) . 3_665
O5 Co1' O7 110.9(4) . 3_665
C1 O1 Co1' 116.3(8) . .
C1 O1 Pb1 124.6(8) . .
C1 O1 Pb3 89.8(8) . .
Co1' O1 Pb3 148.6(4) . .
Pb1 O1 Pb3 145.3(4) . .
C1 O2 Pb3 94.9(8) . .
C4 O3 Pb2 106.4(9) . 2_545
C4 O4 Pb3 124.7(9) . 2
C7 O5 Co1' 106.6(9) . .
C7 O5 Pb1 127.4(10) . .
C7 O6 Pb2 122.1(8) . 1_545
C10 O7 Co1' 130.7(9) . 3_665
C10 O7 Pb1 125.7(9) . 3_665
Co1' O7 Pb1 19.80(18) 3_665 3_665
C10 O8 Pb2 109.3(8) . 3_575
C13 O9 Pb3 98.4(7) . .
C13 O10 Pb3 127.2(8) . 2
C16 O11 Pb3 126.9(7) . 1_565
C16 O11 Pb2 122.1(7) . .
Pb3 O11 Pb2 105.3(3) 1_565 .
C16 O12 Pb3 121.5(8) . 2
C5 N1 C2 117.9(11) . .
C5 N1 Co1' 126.6(9) . .
C2 N1 Co1' 115.6(9) . .
C5 N1 Pb1 123.5(9) . .
C2 N1 Pb1 114.3(8) . .
C6 N2 C3 116.8(13) . .
C8 N3 C11 115.4(13) . .
C8 N3 Co1' 120.6(11) . .
C11 N3 Co1' 123.8(9) . .
C8 N3 Pb1 113.5(10) . .
C11 N3 Pb1 130.9(9) . .
C9 N4 C12 117.3(13) . .
C17 N5 C14 117.4(11) . .
C15 N6 C18 115.9(11) . .
C15 N6 Pb2 118.0(7) . .
C18 N6 Pb2 124.9(8) . .
O2 C1 O1 125.4(12) . .
O2 C1 C2 119.5(11) . .
O1 C1 C2 115.1(12) . .
N1 C2 C3 120.4(12) . .
N1 C2 C1 117.3(11) . .
C3 C2 C1 122.3(12) . .
N2 C3 C2 120.6(13) . .
N2 C3 C4 114.1(12) . .
C2 C3 C4 125.3(13) . .
O4 C4 O3 126.6(14) . .
O4 C4 C3 117.5(13) . .
O3 C4 C3 115.6(13) . .
N1 C5 C6 119.7(13) . .
N1 C5 H5 120.2 . .
C6 C5 H5 120.2 . .
N2 C6 C5 124.5(15) . .
N2 C6 H6 117.8 . .
C5 C6 H6 117.8 . .
O5 C7 O6 124.8(13) . .
O5 C7 C8 118.4(12) . .
O6 C7 C8 116.7(11) . .
N3 C8 C9 120.9(13) . .
N3 C8 C7 115.1(12) . .
C9 C8 C7 124.0(11) . .
N4 C9 C8 123.1(12) . .
N4 C9 C10 116.3(12) . .
C8 C9 C10 120.6(12) . .
O7 C10 O8 125.5(12) . .
O7 C10 C9 119.3(13) . .
O8 C10 C9 115.0(12) . .
N3 C11 C12 122.0(13) . .
N3 C11 H11 119.0 . .
C12 C11 H11 119.0 . .
N4 C12 C11 120.9(15) . .
N4 C12 H12 119.5 . .
C11 C12 H12 119.5 . .
O10 C13 O9 126.7(11) . .
O10 C13 C14 117.9(11) . .
O9 C13 C14 114.9(9) . .
N5 C14 C15 122.3(11) . .
N5 C14 C13 111.8(10) . .
C15 C14 C13 125.9(10) . .
N6 C15 C14 120.9(11) . .
N6 C15 C16 117.1(11) . .
C14 C15 C16 121.9(11) . .
O12 C16 O11 123.6(11) . .
O12 C16 C15 119.3(11) . .
O11 C16 C15 117.1(11) . .
N5 C17 C18 121.1(11) . .
N5 C17 H17 119.5 . .
C18 C17 H17 119.5 . .
N6 C18 C17 122.3(12) . .
N6 C18 H18 118.8 . .
C17 C18 H18 118.8 . .
Pb1 O1w H1w1 133.8 . .
Pb1 O1w H1w2 104.0 . .
H1w1 O1w H1w2 108.0 . .
Co1' O1w' H1w3 111.6 . .
Co1' O1w' H1w4 107.5 . .
H1w3 O1w' H1w4 108.1 . .

loop_
_geom_bond_atom_site_label_1
_geom_bond_atom_site_label_2
_geom_bond_distance
_geom_bond_site_symmetry_2
Pb1 O1 2.399(9) .
Pb1 O5 2.349(10) .
Pb1 O7 2.566(10) 3_665
Pb1 O1w 2.876(13) .
Pb1 N1 2.562(10) .
Pb1 N3 2.711(13) .
Pb2 O3 2.663(10) 2
Pb2 O6 2.689(9) 1_565
Pb2 O9 2.774(8) 1_565
Pb2 O8 2.908(10) 1_565
Pb2 O8 2.562(8) 3_575
Pb2 O11 2.531(8) .
Pb2 N5 2.955(11) 1_565
Pb2 N6 2.574(10) .
Pb3 O1 2.685(9) .
Pb3 O2 2.608(9) .
Pb3 O4 2.644(10) 2_545
Pb3 O9 2.535(8) .
Pb3 O10 2.606(8) 2_545
Pb3 O11 2.524(8) 1_545
Pb3 O12 2.759(8) 2_545
Co1' N3 1.888(14) .
Co1' O1w' 1.97(3) .
Co1' N1 2.254(12) .
Co1' O1 2.299(11) .
Co1' O5 2.348(12) .
Co1' O7 2.401(12) 3_665
O1 C1 1.288(15) .
O2 C1 1.225(15) .
O3 C4 1.253(16) .
O3 Pb2 2.663(10) 2_545
O4 C4 1.230(17) .
O4 Pb3 2.644(10) 2
O5 C7 1.254(15) .
O6 C7 1.272(16) .
O6 Pb2 2.689(9) 1_545
O7 C10 1.225(16) .
O7 Co1' 2.401(12) 3_665
O7 Pb1 2.566(10) 3_665
O8 C10 1.258(17) .
O8 Pb2 2.562(8) 3_575
O9 C13 1.267(14) .
O10 C13 1.239(13) .
O10 Pb3 2.606(8) 2
O11 C16 1.285(15) .
O11 Pb3 2.524(8) 1_565
O12 C16 1.256(14) .
O12 Pb3 2.759(8) 2
N1 C5 1.345(16) .
N1 C2 1.347(16) .
N2 C6 1.290(18) .
N2 C3 1.360(18) .
N3 C8 1.347(16) .
N3 C11 1.36(2) .
N4 C9 1.297(17) .
N4 C12 1.347(18) .
N5 C17 1.328(15) .
N5 C14 1.337(15) .
N6 C15 1.355(15) .
N6 C18 1.356(16) .
C1 C2 1.517(18) .
C2 C3 1.400(18) .
C3 C4 1.525(19) .
C5 C6 1.378(19) .
C5 H5 0.9500 .
C6 H6 0.9500 .
C7 C8 1.51(2) .
C8 C9 1.397(18) .
C9 C10 1.524(17) .
C11 C12 1.39(2) .
C11 H11 0.9500 .
C12 H12 0.9500 .
C13 C14 1.556(15) .
C14 C15 1.384(16) .
C15 C16 1.481(16) .
C17 C18 1.383(18) .
C17 H17 0.9500 .
C18 H18 0.9500 .
O1w H1w1 0.8400 .
O1w H1w2 0.8401 .
O1w' H1w3 0.8401 .
O1w' H1w4 0.8399 .

loop_
_geom_hbond_atom_site_label_D
_geom_hbond_atom_site_label_H
_geom_hbond_atom_site_label_A
_geom_hbond_distance_DH
_geom_hbond_distance_HA
_geom_hbond_distance_DA
_geom_hbond_angle_DHA
_geom_hbond_site_symmetry_A
O1w H1w1 O4 0.84 2.09 2.911(16) 167.1 1_545
O1w H1w2 O12 0.84 1.89 2.715(14) 166.6 1_545
O1w' H1w3 O3 0.84 2.15 2.63(3) 116.5 2_645
O1w' H1w4 N2 0.84 2.10 2.93(3) 170.1 2_645

loop_
_geom_torsion_atom_site_label_1
_geom_torsion_atom_site_label_2
_geom_torsion_atom_site_label_3
_geom_torsion_atom_site_label_4
_geom_torsion
_geom_torsion_site_symmetry_1
_geom_torsion_site_symmetry_4
N3 Co1' O1 C1 -84.2(9) . .
O1w' Co1' O1 C1 113.6(10) . .
N1 Co1' O1 C1 16.0(8) . .
O5 Co1' O1 C1 -162.1(8) . .
O7 Co1' O1 C1 36.8(17) 3_665 .
N3 Co1' O1 Pb1 157.3(6) . .
O1w' Co1' O1 Pb1 -5.0(7) . .
N1 Co1' O1 Pb1 -102.5(5) . .
O5 Co1' O1 Pb1 79.4(4) . .
O7 Co1' O1 Pb1 -81.7(13) 3_665 .
N3 Co1' O1 Pb3 59.4(9) . .
O1w' Co1' O1 Pb3 -102.9(10) . .
N1 Co1' O1 Pb3 159.5(9) . .
O5 Co1' O1 Pb3 -18.5(9) . .
O7 Co1' O1 Pb3 -179.6(9) 3_665 .
O5 Pb1 O1 C1 -152.9(9) . .
N1 Pb1 O1 C1 -9.1(8) . .
O7 Pb1 O1 C1 -43.8(10) 3_665 .
N3 Pb1 O1 C1 -89.5(9) . .
O1w Pb1 O1 C1 126.2(9) . .
O5 Pb1 O1 Co1' -79.8(5) . .
N1 Pb1 O1 Co1' 64.1(4) . .
O7 Pb1 O1 Co1' 29.3(5) 3_665 .
N3 Pb1 O1 Co1' -16.4(4) . .
O1w Pb1 O1 Co1' -160.6(5) . .
O5 Pb1 O1 Pb3 35.3(7) . .
N1 Pb1 O1 Pb3 179.2(8) . .
O7 Pb1 O1 Pb3 144.4(5) 3_665 .
N3 Pb1 O1 Pb3 98.7(7) . .
O1w Pb1 O1 Pb3 -45.5(6) . .
O11 Pb3 O1 C1 167.3(7) 1_545 .
O9 Pb3 O1 C1 95.5(7) . .
O10 Pb3 O1 C1 -88.1(7) 2_545 .
O2 Pb3 O1 C1 0.0(6) . .
O4 Pb3 O1 C1 112.9(7) 2_545 .
O12 Pb3 O1 C1 -32.3(7) 2_545 .
O11 Pb3 O1 Co1' 19.5(8) 1_545 .
O9 Pb3 O1 Co1' -52.3(8) . .
O10 Pb3 O1 Co1' 124.1(9) 2_545 .
O2 Pb3 O1 Co1' -147.8(10) . .
O4 Pb3 O1 Co1' -34.9(12) 2_545 .
O12 Pb3 O1 Co1' 179.9(8) 2_545 .
O11 Pb3 O1 Pb1 -19.5(6) 1_545 .
O9 Pb3 O1 Pb1 -91.3(7) . .
O10 Pb3 O1 Pb1 85.1(7) 2_545 .
O2 Pb3 O1 Pb1 173.2(8) . .
O4 Pb3 O1 Pb1 -73.9(9) 2_545 .
O12 Pb3 O1 Pb1 140.9(6) 2_545 .
O11 Pb3 O2 C1 -17.4(8) 1_545 .
O9 Pb3 O2 C1 -73.7(7) . .
O10 Pb3 O2 C1 81.7(7) 2_545 .
O4 Pb3 O2 C1 -134.6(7) 2_545 .
O1 Pb3 O2 C1 0.0(6) . .
O12 Pb3 O2 C1 148.8(7) 2_545 .
N3 Co1' O5 C7 -9.5(9) . .
O1w' Co1' O5 C7 179.8(12) . .
N1 Co1' O5 C7 76.4(18) . .
O1 Co1' O5 C7 82.3(9) . .
O7 Co1' O5 C7 -104.9(9) 3_665 .
N3 Co1' O5 Pb1 -177.8(6) . .
O1w' Co1' O5 Pb1 11.5(8) . .
N1 Co1' O5 Pb1 -91.9(15) . .
O1 Co1' O5 Pb1 -86.0(5) . .
O7 Co1' O5 Pb1 86.8(5) 3_665 .
O1 Pb1 O5 C7 59.0(12) . .
N1 Pb1 O5 C7 9.2(14) . .
O7 Pb1 O5 C7 -79.1(12) 3_665 .
N3 Pb1 O5 C7 -12.5(11) . .
O1w Pb1 O5 C7 137.8(12) . .
O1 Pb1 O5 Co1' 73.2(4) . .
N1 Pb1 O5 Co1' 23.4(6) . .
O7 Pb1 O5 Co1' -64.9(5) 3_665 .
N3 Pb1 O5 Co1' 1.7(5) . .
O1w Pb1 O5 Co1' 152.0(5) . .
O11 Pb3 O9 C13 144.0(7) 1_545 .
O10 Pb3 O9 C13 -133.2(7) 2_545 .
O2 Pb3 O9 C13 -76.1(7) . .
O4 Pb3 O9 C13 63.7(7) 2_545 .
O1 Pb3 O9 C13 -126.1(7) . .
O12 Pb3 O9 C13 -18.7(8) 2_545 .
O8 Pb2 O11 C16 -6.3(12) 3_575 .
N6 Pb2 O11 C16 5.0(9) . .
O3 Pb2 O11 C16 72.7(9) 2 .
O6 Pb2 O11 C16 -80.8(9) 1_565 .
O9 Pb2 O11 C16 -172.7(10) 1_565 .
O8 Pb2 O11 C16 -111.1(9) 1_565 .
N5 Pb2 O11 C16 169.6(9) 1_565 .
O8 Pb2 O11 Pb3 -161.3(4) 3_575 1_565
N6 Pb2 O11 Pb3 -150.0(4) . 1_565
O3 Pb2 O11 Pb3 -82.3(4) 2 1_565
O6 Pb2 O11 Pb3 124.2(4) 1_565 1_565
O9 Pb2 O11 Pb3 32.3(3) 1_565 1_565
O8 Pb2 O11 Pb3 93.9(4) 1_565 1_565
N5 Pb2 O11 Pb3 14.6(5) 1_565 1_565
N3 Co1' N1 C5 -101.4(11) . .
O1w' Co1' N1 C5 75.3(13) . .
O1 Co1' N1 C5 170.2(11) . .
O5 Co1' N1 C5 176.4(14) . .
O7 Co1' N1 C5 -2.5(10) 3_665 .
N3 Co1' N1 C2 79.8(9) . .
O1w' Co1' N1 C2 -103.5(11) . .
O1 Co1' N1 C2 -8.6(8) . .
O5 Co1' N1 C2 -2(2) . .
O7 Co1' N1 C2 178.8(9) 3_665 .
N3 Co1' N1 Pb1 170.6(7) . .
O1w' Co1' N1 Pb1 -12.7(8) . .
O1 Co1' N1 Pb1 82.2(5) . .
O5 Co1' N1 Pb1 88.4(15) . .
O7 Co1' N1 Pb1 -90.4(5) 3_665 .
O5 Pb1 N1 C5 -132.5(9) . .
O1 Pb1 N1 C5 170.6(10) . .
O7 Pb1 N1 C5 -32.8(9) 3_665 .
N3 Pb1 N1 C5 -112.4(10) . .
O1w Pb1 N1 C5 115.0(9) . .
O5 Pb1 N1 C2 71.5(9) . .
O1 Pb1 N1 C2 14.7(8) . .
O7 Pb1 N1 C2 171.3(9) 3_665 .
N3 Pb1 N1 C2 91.7(8) . .
O1w Pb1 N1 C2 -41.0(10) . .
O5 Pb1 N1 Co1' -26.9(7) . .
O1 Pb1 N1 Co1' -83.7(5) . .
O7 Pb1 N1 Co1' 72.9(5) 3_665 .
N3 Pb1 N1 Co1' -6.7(5) . .
O1w Pb1 N1 Co1' -139.3(5) . .
O1w' Co1' N3 C8 33(3) . .
N1 Co1' N3 C8 -156.5(10) . .
O1 Co1' N3 C8 -84.0(11) . .
O5 Co1' N3 C8 4.7(10) . .
O7 Co1' N3 C8 114.2(10) 3_665 .
O1w' Co1' N3 C11 -153(2) . .
N1 Co1' N3 C11 17.7(13) . .
O1 Co1' N3 C11 90.2(12) . .
O5 Co1' N3 C11 178.9(12) . .
O7 Co1' N3 C11 -71.6(12) 3_665 .
O1w' Co1' N3 Pb1 34(2) . .
N1 Co1' N3 Pb1 -155.6(18) . .
O1 Co1' N3 Pb1 -83.1(16) . .
O5 Co1' N3 Pb1 5.6(16) . .
O7 Co1' N3 Pb1 115.2(17) 3_665 .
O5 Pb1 N3 C8 5.2(9) . .
O1 Pb1 N3 C8 -90.1(9) . .
N1 Pb1 N3 C8 -159.1(10) . .
O7 Pb1 N3 C8 120.0(9) 3_665 .
O1w Pb1 N3 C8 -37.5(11) . .
O5 Pb1 N3 C11 178.7(14) . .
O1 Pb1 N3 C11 83.4(13) . .
N1 Pb1 N3 C11 14.4(12) . .
O7 Pb1 N3 C11 -66.5(12) 3_665 .
O1w Pb1 N3 C11 136.0(12) . .
O5 Pb1 N3 Co1' -173.8(17) . .
O1 Pb1 N3 Co1' 90.8(16) . .
N1 Pb1 N3 Co1' 21.9(16) . .
O7 Pb1 N3 Co1' -59.1(16) 3_665 .
O1w Pb1 N3 Co1' 143.5(16) . .
O11 Pb2 N6 C15 3.9(8) . .
O8 Pb2 N6 C15 177.2(9) 3_575 .
O3 Pb2 N6 C15 -83.7(9) 2 .
O6 Pb2 N6 C15 75.6(9) 1_565 .
O9 Pb2 N6 C15 6.7(11) 1_565 .
O8 Pb2 N6 C15 124.4(8) 1_565 .
N5 Pb2 N6 C15 -122.2(11) 1_565 .
O11 Pb2 N6 C18 170.7(11) . .
O8 Pb2 N6 C18 -15.9(10) 3_575 .
O3 Pb2 N6 C18 83.2(10) 2 .
O6 Pb2 N6 C18 -117.5(10) 1_565 .
O9 Pb2 N6 C18 173.5(9) 1_565 .
O8 Pb2 N6 C18 -68.8(11) 1_565 .
N5 Pb2 N6 C18 44.7(16) 1_565 .
Pb3 O2 C1 O1 0.0(13) . .
Pb3 O2 C1 C2 -177.9(9) . .
Co1' O1 C1 O2 162.0(9) . .
Pb1 O1 C1 O2 -175.3(9) . .
Pb3 O1 C1 O2 0.0(12) . .
Co1' O1 C1 C2 -20.1(12) . .
Pb1 O1 C1 C2 2.7(14) . .
Pb3 O1 C1 C2 178.0(9) . .
C5 N1 C2 C3 1.6(18) . .
Co1' N1 C2 C3 -179.5(10) . .
Pb1 N1 C2 C3 159.1(10) . .
C5 N1 C2 C1 -177.0(11) . .
Co1' N1 C2 C1 1.9(14) . .
Pb1 N1 C2 C1 -19.6(13) . .
O2 C1 C2 N1 -169.6(11) . .
O1 C1 C2 N1 12.4(16) . .
O2 C1 C2 C3 11.8(18) . .
O1 C1 C2 C3 -166.2(12) . .
C6 N2 C3 C2 5(2) . .
C6 N2 C3 C4 -176.2(14) . .
N1 C2 C3 N2 -5(2) . .
C1 C2 C3 N2 173.4(12) . .
N1 C2 C3 C4 176.7(12) . .
C1 C2 C3 C4 -5(2) . .
Pb3 O4 C4 O3 -88.3(16) 2 .
Pb3 O4 C4 C3 98.0(13) 2 .
Pb2 O3 C4 O4 8.6(17) 2_545 .
Pb2 O3 C4 C3 -177.6(9) 2_545 .
N2 C3 C4 O4 99.5(15) . .
C2 C3 C4 O4 -82.2(18) . .
N2 C3 C4 O3 -74.9(17) . .
C2 C3 C4 O3 103.4(16) . .
C2 N1 C5 C6 1.3(18) . .
Co1' N1 C5 C6 -177.4(10) . .
Pb1 N1 C5 C6 -153.9(10) . .
C3 N2 C6 C5 -3(2) . .
N1 C5 C6 N2 -1(2) . .
Co1' O5 C7 O6 -163.4(11) . .
Pb1 O5 C7 O6 -158.1(9) . .
Co1' O5 C7 C8 12.3(14) . .
Pb1 O5 C7 C8 17.6(18) . .
Pb2 O6 C7 O5 109.8(13) 1_545 .
Pb2 O6 C7 C8 -66.0(13) 1_545 .
C11 N3 C8 C9 6.8(19) . .
Co1' N3 C8 C9 -178.5(10) . .
Pb1 N3 C8 C9 -178.7(10) . .
C11 N3 C8 C7 -174.6(12) . .
Co1' N3 C8 C7 0.1(16) . .
Pb1 N3 C8 C7 0.0(14) . .
O5 C7 C8 N3 -10.0(19) . .
O6 C7 C8 N3 166.1(12) . .
O5 C7 C8 C9 168.6(13) . .
O6 C7 C8 C9 -15(2) . .
C12 N4 C9 C8 1(2) . .
C12 N4 C9 C10 -177.7(13) . .
N3 C8 C9 N4 -7(2) . .
C7 C8 C9 N4 174.3(13) . .
N3 C8 C9 C10 171.8(12) . .
C7 C8 C9 C10 -7(2) . .
Co1' O7 C10 O8 158.8(10) 3_665 .
Pb1 O7 C10 O8 134.3(12) 3_665 .
Co1' O7 C10 C9 -16.4(18) 3_665 .
Pb1 O7 C10 C9 -40.8(16) 3_665 .
Pb2 O8 C10 O7 -13.8(17) 3_575 .
Pb2 O8 C10 C9 161.6(8) 3_575 .
N4 C9 C10 O7 100.7(16) . .
C8 C9 C10 O7 -78.3(17) . .
N4 C9 C10 O8 -74.9(16) . .
C8 C9 C10 O8 106.1(15) . .
C8 N3 C11 C12 -1(2) . .
Co1' N3 C11 C12 -175.8(11) . .
Pb1 N3 C11 C12 -174.7(11) . .
C9 N4 C12 C11 4(2) . .
N3 C11 C12 N4 -4(2) . .
Pb3 O10 C13 O9 95.3(13) 2 .
Pb3 O10 C13 C14 -93.3(11) 2 .
Pb3 O9 C13 O10 10.2(13) . .
Pb3 O9 C13 C14 -161.5(8) . .
C17 N5 C14 C15 -2.9(18) . .
C17 N5 C14 C13 175.3(11) . .
O10 C13 C14 N5 -111.0(12) . .
O9 C13 C14 N5 61.4(14) . .
O10 C13 C14 C15 67.0(16) . .
O9 C13 C14 C15 -120.5(13) . .
C18 N6 C15 C14 -0.7(18) . .
Pb2 N6 C15 C14 167.4(9) . .
C18 N6 C15 C16 -179.3(11) . .
Pb2 N6 C15 C16 -11.3(14) . .
N5 C14 C15 N6 2.3(19) . .
C13 C14 C15 N6 -175.7(11) . .
N5 C14 C15 C16 -179.1(11) . .
C13 C14 C15 C16 2.9(19) . .
Pb3 O12 C16 O11 84.0(14) 2 .
Pb3 O12 C16 C15 -94.7(11) 2 .
Pb3 O11 C16 O12 -41.9(17) 1_565 .
Pb2 O11 C16 O12 168.7(9) . .
Pb3 O11 C16 C15 136.7(9) 1_565 .
Pb2 O11 C16 C15 -12.6(15) . .
N6 C15 C16 O12 -165.5(11) . .
C14 C15 C16 O12 15.8(18) . .
N6 C15 C16 O11 15.7(17) . .
C14 C15 C16 O11 -162.9(12) . .
C14 N5 C17 C18 2.0(19) . .
C15 N6 C18 C17 -0.1(19) . .
Pb2 N6 C18 C17 -167.3(10) . .
N5 C17 C18 N6 -1(2) . .
